data_7048912
loop_
_publ_author_name
'Vasko, Petra'
'Fuentes, M \'Angeles'
'Hicks, Jamie'
'Aldridge, Simon'

_publ_section_title
;
 Reversible O-H bond activation by an intramolecular frustrated Lewis
 pair.
;
_journal_issue 9
_journal_name_full 'Dalton transactions (Cambridge, England : 2003)'
_journal_page_first 2896
_journal_page_last 2899
_journal_paper_doi 10.1039/c9dt00228f
_journal_volume 48
_journal_year 2019
_chemical_formula_moiety '2(C42 H30 B F10 O2 P), 2(C6 H14), C H2 Cl2'
_chemical_formula_sum 'C97 H90 B2 Cl2 F20 O4 P2'
_chemical_formula_weight 1854.14
_chemical_melting_point ?
_space_group_crystal_system triclinic
_space_group_IT_number 2
_space_group_name_Hall '-P 1'
_space_group_name_H-M_alt 'P -1'
_symmetry_space_group_name_Hall '-P 1'
_symmetry_space_group_name_H-M 'P -1'
_atom_sites_solution_hydrogens mixed
_atom_sites_solution_primary dual
_audit_creation_method SHELXL-2018/3
_audit_update_record
;
2018-10-11 deposited with the CCDC.
2019-02-07 downloaded from the CCDC.
;
_cell_angle_alpha 73.1039(19)
_cell_angle_beta 88.8298(17)
_cell_angle_gamma 67.407(2)
_cell_formula_units_Z 1
_cell_length_a 11.6371(3)
_cell_length_b 12.5041(3)
_cell_length_c 17.1917(3)
_cell_measurement_reflns_used 21650
_cell_measurement_temperature 150(2)
_cell_measurement_theta_max 75.6300
_cell_measurement_theta_min 2.6550
_cell_volume 2198.10(10)
_computing_cell_refinement 'CrysAlisPro 1.171.38.46 (Rigaku OD, 2015)'
_computing_data_collection 'CrysAlisPro 1.171.38.46 (Rigaku OD, 2015)'
_computing_data_reduction 'CrysAlisPro 1.171.38.46 (Rigaku OD, 2015)'
_computing_molecular_graphics 'SHELXLE (HUbschle, 2017)'
_computing_publication_material 'CIFTAB-2014/2 (Sheldrick, 2014)'
_computing_structure_refinement 'SHELXL-2018/3 (Sheldrick, 2018)'
_computing_structure_solution 'SHELXT (Sheldrick, 2015)'
_diffrn_ambient_temperature 150(2)
_diffrn_detector_area_resol_mean 10.4102
_diffrn_measured_fraction_theta_full 1.000
_diffrn_measured_fraction_theta_max 0.990
_diffrn_measurement_device_type 'SuperNova, Dual, Cu at zero, Atlas'
_diffrn_measurement_method '\w scans'
_diffrn_radiation_type CuK\a
_diffrn_radiation_wavelength 1.54184
_diffrn_reflns_av_R_equivalents 0.0424
_diffrn_reflns_av_unetI/netI 0.0243
_diffrn_reflns_Laue_measured_fraction_full 1.000
_diffrn_reflns_Laue_measured_fraction_max 0.990
_diffrn_reflns_limit_h_max 14
_diffrn_reflns_limit_h_min -13
_diffrn_reflns_limit_k_max 15
_diffrn_reflns_limit_k_min -15
_diffrn_reflns_limit_l_max 21
_diffrn_reflns_limit_l_min -20
_diffrn_reflns_number 44151
_diffrn_reflns_point_group_measured_fraction_full 1.000
_diffrn_reflns_point_group_measured_fraction_max 0.990
_diffrn_reflns_theta_full 67.684
_diffrn_reflns_theta_max 76.115
_diffrn_reflns_theta_min 2.701
_diffrn_source 'micro-focus sealed X-ray tube'
_exptl_absorpt_coefficient_mu 1.832
_exptl_absorpt_correction_T_max 1.00000
_exptl_absorpt_correction_T_min 0.82844
_exptl_absorpt_correction_type multi-scan
_exptl_absorpt_process_details
;
CrysAlisPro 1.171.38.46 (Rigaku Oxford Diffraction, 2015)
Empirical absorption correction using spherical harmonics,
 implemented in SCALE3 ABSPACK scaling algorithm.
;
_exptl_crystal_colour colourless
_exptl_crystal_density_diffrn 1.401
_exptl_crystal_density_meas ?
_exptl_crystal_description block
_exptl_crystal_F_000 958
_exptl_crystal_size_max 0.24
_exptl_crystal_size_mid 0.20
_exptl_crystal_size_min 0.18
_refine_diff_density_max 1.298
_refine_diff_density_min -0.871
_refine_diff_density_rms 0.076
_refine_ls_extinction_method none
_refine_ls_goodness_of_fit_ref 1.033
_refine_ls_hydrogen_treatment mixed
_refine_ls_matrix_type full
_refine_ls_number_parameters 651
_refine_ls_number_reflns 9119
_refine_ls_number_restraints 132
_refine_ls_restrained_S_all 1.079
_refine_ls_R_factor_all 0.0701
_refine_ls_R_factor_gt 0.0648
_refine_ls_shift/su_max 0.000
_refine_ls_shift/su_mean 0.000
_refine_ls_structure_factor_coef Fsqd
_refine_ls_weighting_details 'w=1/[\s^2^(Fo^2^)+(0.1251P)^2^+1.8372P] where P=(Fo^2^+2Fc^2^)/3'
_refine_ls_weighting_scheme calc
_refine_ls_wR_factor_gt 0.1933
_refine_ls_wR_factor_ref 0.2010
_reflns_Friedel_coverage 0.000
_reflns_number_gt 8156
_reflns_number_total 9119
_reflns_threshold_expression 'I > 2\s(I)'
_cod_data_source_file c9dt00228f2.cif
_cod_data_source_block 013pvmaf17
_cod_depositor_comments
;
The following automatic conversions were performed:

'_chemical_melting_point' value 'not measured' was changed to '?' -
the value is undefined or not given.

'_exptl_crystal_density_meas' value 'not measured' was changed to '?'
- the value is perceived as not measured.

Automatic conversion script
Id: cif_fix_values 4973 2017-02-22 13:04:09Z antanas 

 Adding full bibliography for 7048909--7048913.cif.
;
_cod_original_cell_volume 2198.10(9)
_cod_database_code 7048912
_shelx_shelxl_version_number 2018/3
_shelx_space_group_comment
;
The symmetry employed for this shelxl refinement is uniquely defined
by the following loop, which should always be used as a source of
symmetry information in preference to the above space-group names.
They are only intended as comments.
;

loop_
_space_group_symop_operation_xyz
'x, y, z'
'-x, -y, -z'

loop_
_atom_site_label
_atom_site_type_symbol
_atom_site_fract_x
_atom_site_fract_y
_atom_site_fract_z
_atom_site_U_iso_or_equiv
_atom_site_adp_type
_atom_site_occupancy
_atom_site_site_symmetry_order
_atom_site_calc_flag
_atom_site_refinement_flags_posn
_atom_site_refinement_flags_adp
_atom_site_refinement_flags_occupancy
_atom_site_disorder_assembly
_atom_site_disorder_group
P1 P 0.66017(5) 0.78316(5) 0.19021(3) 0.02987(16) Uani 1 1 d . . . . .
F1 F 0.56380(13) 0.43022(14) 0.20435(9) 0.0383(3) Uani 1 1 d . . . . .
F2 F 0.32231(15) 0.53426(19) 0.21685(12) 0.0559(4) Uani 1 1 d . . . . .
F3 F 0.23948(15) 0.64046(17) 0.33577(12) 0.0582(5) Uani 1 1 d . . . . .
F4 F 0.40810(17) 0.64620(16) 0.44099(10) 0.0527(4) Uani 1 1 d . . . . .
F5 F 0.65254(14) 0.54127(14) 0.43039(9) 0.0404(3) Uani 1 1 d . . . . .
F6 F 0.92462(17) 0.36914(16) 0.48132(9) 0.0514(4) Uani 1 1 d . . . . .
F7 F 0.97853(19) 0.17547(19) 0.61092(10) 0.0658(6) Uani 1 1 d . . . . .
F8 F 0.8988(2) -0.00258(16) 0.61124(11) 0.0730(7) Uani 1 1 d . . . . .
F9 F 0.7639(2) 0.01889(17) 0.47579(14) 0.0756(6) Uani 1 1 d . . . . .
F10 F 0.70828(17) 0.21358(15) 0.34451(10) 0.0496(4) Uani 1 1 d . . . . .
O1 O 0.71495(13) 0.56187(13) 0.14973(8) 0.0245(3) Uani 1 1 d . . . . .
O2 O 0.82600(14) 0.51346(14) 0.32073(9) 0.0268(3) Uani 1 1 d . . . . .
H2 H 0.784(3) 0.582(3) 0.292(2) 0.044(9) Uiso 1 1 d . . . . .
C1 C 0.6994(2) 0.7629(2) 0.09054(13) 0.0284(4) Uani 1 1 d . . . . .
C2 C 0.7101(2) 0.8527(2) 0.02298(15) 0.0355(5) Uani 1 1 d . . . . .
H2A H 0.691060 0.932144 0.026270 0.043 Uiso 1 1 calc R U . . .
C2AA C 0.9608(2) 0.4951(2) 0.32243(15) 0.0356(5) Uani 1 1 d . . . . .
H2AA H 1.012858 0.407464 0.351185 0.043 Uiso 1 1 calc R U . . .
C2BA C 0.9997(3) 0.5276(3) 0.23725(16) 0.0450(6) Uani 1 1 d . . . . .
H2BA H 0.990334 0.473764 0.208539 0.067 Uiso 1 1 calc R U . . .
H2BB H 1.087267 0.517888 0.240602 0.067 Uiso 1 1 calc R U . . .
H2BC H 0.946590 0.612260 0.207349 0.067 Uiso 1 1 calc R U . . .
C3 C 0.7481(2) 0.8262(2) -0.04829(15) 0.0398(6) Uani 1 1 d . . . . .
H3 H 0.756416 0.887225 -0.093367 0.048 Uiso 1 1 calc R U . . .
C3BA C 0.9790(3) 0.5705(3) 0.37154(17) 0.0462(6) Uani 1 1 d . . . . .
H3BA H 0.931124 0.657019 0.342992 0.069 Uiso 1 1 calc R U . . .
H3BB H 1.068032 0.554948 0.378145 0.069 Uiso 1 1 calc R U . . .
H3BC H 0.949766 0.548708 0.425433 0.069 Uiso 1 1 calc R U . . .
C4 C 0.7742(2) 0.7114(2) -0.05463(14) 0.0361(5) Uani 1 1 d . . . . .
H4 H 0.799885 0.694774 -0.104165 0.043 Uiso 1 1 calc R U . . .
C5 C 0.76326(19) 0.6198(2) 0.01066(13) 0.0281(4) Uani 1 1 d . . . . .
C6 C 0.72687(18) 0.64810(19) 0.08203(12) 0.0250(4) Uani 1 1 d . . . . .
C7 C 0.7833(2) 0.4931(2) 0.00796(13) 0.0294(4) Uani 1 1 d . . . . .
C8 C 0.84161(19) 0.4057(2) 0.09266(13) 0.0272(4) Uani 1 1 d . . . . .
C9 C 0.9332(2) 0.2885(2) 0.10677(15) 0.0343(5) Uani 1 1 d . . . . .
H9 H 0.966774 0.261036 0.061962 0.041 Uiso 1 1 calc R U . . .
C10 C 0.9752(2) 0.2123(2) 0.18591(16) 0.0384(5) Uani 1 1 d . . . . .
H10 H 1.040193 0.133828 0.195363 0.046 Uiso 1 1 calc R U . . .
C11 C 0.9227(2) 0.2499(2) 0.25173(15) 0.0332(5) Uani 1 1 d . . . . .
H11 H 0.950542 0.194936 0.305434 0.040 Uiso 1 1 calc R U . . .
C12 C 0.83034(19) 0.36595(18) 0.24148(13) 0.0261(4) Uani 1 1 d . . . . .
C13 C 0.79748(18) 0.44151(18) 0.16049(13) 0.0240(4) Uani 1 1 d . . . . .
C14 C 0.8632(2) 0.4592(3) -0.05965(15) 0.0412(6) Uani 1 1 d . . . . .
H14A H 0.873294 0.377636 -0.059591 0.062 Uiso 1 1 calc R U . . .
H14B H 0.945616 0.459863 -0.050043 0.062 Uiso 1 1 calc R U . . .
H14C H 0.822007 0.518168 -0.112670 0.062 Uiso 1 1 calc R U . . .
C15 C 0.6547(2) 0.4905(2) -0.00768(15) 0.0347(5) Uani 1 1 d . . . . .
H15A H 0.615746 0.545524 -0.062206 0.052 Uiso 1 1 calc R U . . .
H15B H 0.600940 0.516641 0.033556 0.052 Uiso 1 1 calc R U . . .
H15C H 0.665527 0.407496 -0.004353 0.052 Uiso 1 1 calc R U . . .
C16 C 0.6683(2) 0.9291(2) 0.18180(15) 0.0367(5) Uani 1 1 d . . . . .
C17 C 0.7675(3) 0.9292(3) 0.2243(2) 0.0547(8) Uani 1 1 d . . . . .
H17 H 0.828248 0.854093 0.257494 0.066 Uiso 1 1 calc R U . . .
C18 C 0.7803(4) 1.0366(3) 0.2195(2) 0.0678(10) Uani 1 1 d . . . . .
H18 H 0.849612 1.034617 0.249001 0.081 Uiso 1 1 calc R U . . .
C19 C 0.6923(4) 1.1463(3) 0.1719(2) 0.0589(8) Uani 1 1 d . . . . .
H19 H 0.700447 1.220136 0.168593 0.071 Uiso 1 1 calc R U . . .
C20 C 0.5924(3) 1.1479(2) 0.1290(2) 0.0564(8) Uani 1 1 d . . . . .
H20 H 0.532144 1.223220 0.095637 0.068 Uiso 1 1 calc R U . . .
C21 C 0.5794(3) 1.0404(2) 0.1342(2) 0.0488(7) Uani 1 1 d . . . . .
H21 H 0.509448 1.042595 0.105247 0.059 Uiso 1 1 calc R U . . .
C22 C 0.4916(2) 0.8208(2) 0.18476(15) 0.0354(5) Uani 1 1 d . . . . .
C23 C 0.4262(3) 0.8654(3) 0.24484(18) 0.0477(6) Uani 1 1 d . . . . .
H23 H 0.468888 0.878248 0.285538 0.057 Uiso 1 1 calc R U . . .
C24 C 0.2991(3) 0.8913(3) 0.2458(2) 0.0575(8) Uani 1 1 d . . . . .
H24 H 0.254907 0.923352 0.286417 0.069 Uiso 1 1 calc R U . . .
C25 C 0.2371(3) 0.8708(3) 0.1884(2) 0.0588(9) Uani 1 1 d . . . . .
H25 H 0.150220 0.888073 0.189425 0.071 Uiso 1 1 calc R U . . .
C26 C 0.3011(3) 0.8251(3) 0.1291(2) 0.0543(7) Uani 1 1 d . . . . .
H26 H 0.258201 0.810171 0.089641 0.065 Uiso 1 1 calc R U . . .
C27 C 0.4277(2) 0.8008(2) 0.12650(18) 0.0431(6) Uani 1 1 d . . . . .
H27 H 0.470769 0.770437 0.084946 0.052 Uiso 1 1 calc R U . . .
C28 C 0.6228(2) 0.48338(18) 0.31528(13) 0.0271(4) Uani 1 1 d . . . . .
C29 C 0.5321(2) 0.4841(2) 0.26329(14) 0.0313(5) Uani 1 1 d . . . . .
C30 C 0.4048(2) 0.5362(2) 0.26934(16) 0.0393(5) Uani 1 1 d . . . . .
C31 C 0.3627(2) 0.5903(2) 0.32941(17) 0.0416(6) Uani 1 1 d . . . . .
C32 C 0.4475(2) 0.5922(2) 0.38248(16) 0.0386(5) Uani 1 1 d . . . . .
C33 C 0.5739(2) 0.5392(2) 0.37482(14) 0.0313(5) Uani 1 1 d . . . . .
C34 C 0.8171(2) 0.3006(2) 0.40422(13) 0.0309(5) Uani 1 1 d . . . . .
C35 C 0.8836(2) 0.2849(2) 0.47499(15) 0.0374(5) Uani 1 1 d . . . . .
C36 C 0.9121(3) 0.1847(3) 0.54445(15) 0.0463(7) Uani 1 1 d . . . . .
C37 C 0.8725(3) 0.0955(2) 0.54489(17) 0.0504(7) Uani 1 1 d . . . . .
C38 C 0.8038(3) 0.1060(2) 0.47696(19) 0.0492(7) Uani 1 1 d . . . . .
C39 C 0.7773(3) 0.2077(2) 0.40895(16) 0.0392(5) Uani 1 1 d . . . . .
B1 B 0.7746(2) 0.4132(2) 0.31780(14) 0.0259(5) Uani 1 1 d . . . . .
C41 C 0.709(2) 0.8417(19) 0.6999(14) 0.187(6) Uani 0.5 1 d D U P A 1
H41A H 0.698276 0.869877 0.748168 0.280 Uiso 0.5 1 calc R U P A 1
H41B H 0.768714 0.756541 0.715071 0.280 Uiso 0.5 1 calc R U P A 1
H41C H 0.741757 0.891781 0.658012 0.280 Uiso 0.5 1 calc R U P A 1
C42 C 0.5837(19) 0.853(2) 0.6662(11) 0.199(5) Uani 0.5 1 d D U P A 1
H42A H 0.522577 0.938267 0.650288 0.239 Uiso 0.5 1 calc R U P A 1
H42B H 0.549683 0.802274 0.707665 0.239 Uiso 0.5 1 calc R U P A 1
C43 C 0.610(2) 0.8067(18) 0.5910(10) 0.195(5) Uani 0.5 1 d D U P A 1
H43A H 0.580897 0.883630 0.545246 0.234 Uiso 0.5 1 calc R U P A 1
H43B H 0.702666 0.775038 0.593926 0.234 Uiso 0.5 1 calc R U P A 1
C44 C 0.5815(19) 0.7221(12) 0.5543(7) 0.140(4) Uani 0.5 1 d D U P A 1
H44A H 0.654687 0.646473 0.557007 0.169 Uiso 0.5 1 calc R U P A 1
H44B H 0.508711 0.704231 0.574949 0.169 Uiso 0.5 1 calc R U P A 1
C45 C 0.5519(15) 0.8193(12) 0.4725(7) 0.140(4) Uani 0.5 1 d D U P A 1
H45A H 0.515257 0.900041 0.481342 0.168 Uiso 0.5 1 calc R U P A 1
H45B H 0.487943 0.812630 0.439285 0.168 Uiso 0.5 1 calc R U P A 1
C46 C 0.6669(18) 0.812(2) 0.4237(9) 0.128(5) Uani 0.5 1 d D U P A 1
H46A H 0.743699 0.768132 0.461387 0.192 Uiso 0.5 1 calc R U P A 1
H46B H 0.660627 0.894582 0.394905 0.192 Uiso 0.5 1 calc R U P A 1
H46C H 0.668941 0.769131 0.383897 0.192 Uiso 0.5 1 calc R U P A 1
C41B C 0.6845(19) 0.8217(18) 0.4294(9) 0.117(4) Uani 0.5 1 d D U P B 2
H41D H 0.736441 0.867585 0.408495 0.175 Uiso 0.5 1 calc R U P B 2
H41E H 0.598649 0.878446 0.429771 0.175 Uiso 0.5 1 calc R U P B 2
H41F H 0.684777 0.772537 0.394113 0.175 Uiso 0.5 1 calc R U P B 2
C42B C 0.7373(15) 0.7381(13) 0.5165(8) 0.147(4) Uani 0.5 1 d D U P B 2
H42C H 0.790091 0.659143 0.508479 0.176 Uiso 0.5 1 calc R U P B 2
H42D H 0.796911 0.769053 0.532340 0.176 Uiso 0.5 1 calc R U P B 2
C43B C 0.6803(16) 0.7016(11) 0.5956(8) 0.149(4) Uani 0.5 1 d D U P B 2
H43C H 0.755253 0.649631 0.635313 0.178 Uiso 0.5 1 calc R U P B 2
H43D H 0.647032 0.644460 0.585415 0.178 Uiso 0.5 1 calc R U P B 2
C44B C 0.5856(15) 0.7636(14) 0.6483(6) 0.162(4) Uani 0.5 1 d D U P B 2
H44C H 0.507496 0.752342 0.640099 0.195 Uiso 0.5 1 calc R U P B 2
H44D H 0.565522 0.852080 0.627731 0.195 Uiso 0.5 1 calc R U P B 2
C45B C 0.6258(11) 0.7193(8) 0.7414(5) 0.106(3) Uani 0.5 1 d D U P B 2
H45C H 0.676632 0.630954 0.764224 0.127 Uiso 0.5 1 calc R U P B 2
H45D H 0.557022 0.747529 0.774975 0.127 Uiso 0.5 1 calc R U P B 2
C46B C 0.7035(13) 0.7997(10) 0.7182(6) 0.108(4) Uani 0.5 1 d D U P B 2
H46D H 0.678446 0.851188 0.661177 0.161 Uiso 0.5 1 calc R U P B 2
H46E H 0.792769 0.747123 0.724784 0.161 Uiso 0.5 1 calc R U P B 2
H46F H 0.688120 0.851081 0.753925 0.161 Uiso 0.5 1 calc R U P B 2
Cl1 Cl 1.01987(19) 1.0492(2) -0.01719(15) 0.0763(5) Uani 0.5 1 d . . P C -1
Cl2 Cl 0.99447(15) 0.83643(15) 0.09744(14) 0.0665(5) Uani 0.5 1 d . . P C -1
C40 C 0.9287(9) 0.9957(7) 0.0479(6) 0.078(2) Uani 0.5 1 d . . P C -1
H40A H 0.847990 1.017135 0.017007 0.094 Uiso 0.5 1 calc R U P C -1
H40B H 0.910505 1.037821 0.090196 0.094 Uiso 0.5 1 calc R U P C -1

loop_
_atom_site_aniso_label
_atom_site_aniso_U_11
_atom_site_aniso_U_22
_atom_site_aniso_U_33
_atom_site_aniso_U_23
_atom_site_aniso_U_13
_atom_site_aniso_U_12
P1 0.0351(3) 0.0208(3) 0.0291(3) -0.0049(2) -0.0027(2) -0.0080(2)
F1 0.0357(7) 0.0481(8) 0.0383(7) -0.0203(6) 0.0039(6) -0.0191(6)
F2 0.0330(8) 0.0751(12) 0.0607(10) -0.0189(9) -0.0008(7) -0.0235(8)
F3 0.0314(8) 0.0568(10) 0.0748(12) -0.0141(9) 0.0201(8) -0.0103(7)
F4 0.0561(10) 0.0507(9) 0.0509(9) -0.0241(8) 0.0276(8) -0.0154(8)
F5 0.0466(8) 0.0466(8) 0.0316(7) -0.0181(6) 0.0080(6) -0.0180(7)
F6 0.0631(10) 0.0588(10) 0.0325(8) -0.0051(7) -0.0090(7) -0.0303(8)
F7 0.0643(11) 0.0735(13) 0.0283(8) 0.0038(8) -0.0110(7) -0.0076(10)
F8 0.0832(14) 0.0380(9) 0.0471(10) 0.0192(8) 0.0168(9) 0.0053(9)
F9 0.1089(18) 0.0362(9) 0.0791(14) -0.0029(9) 0.0201(12) -0.0374(11)
F10 0.0676(11) 0.0393(8) 0.0480(9) -0.0091(7) 0.0005(8) -0.0304(8)
O1 0.0266(7) 0.0204(7) 0.0223(7) -0.0044(5) 0.0031(5) -0.0064(5)
O2 0.0290(7) 0.0247(7) 0.0242(7) -0.0053(6) -0.0004(6) -0.0093(6)
C1 0.0261(10) 0.0258(10) 0.0283(10) -0.0013(8) -0.0031(8) -0.0100(8)
C2 0.0380(12) 0.0302(11) 0.0339(12) 0.0011(9) -0.0039(9) -0.0164(9)
C2AA 0.0301(11) 0.0427(13) 0.0328(11) -0.0086(10) -0.0005(9) -0.0152(10)
C2BA 0.0377(13) 0.0642(17) 0.0381(13) -0.0155(12) 0.0071(10) -0.0258(13)
C3 0.0392(13) 0.0428(13) 0.0320(12) 0.0042(10) 0.0003(9) -0.0216(11)
C3BA 0.0483(15) 0.0566(16) 0.0411(14) -0.0152(12) -0.0004(11) -0.0283(13)
C4 0.0316(11) 0.0499(14) 0.0255(10) -0.0047(10) 0.0032(8) -0.0196(10)
C5 0.0213(9) 0.0364(11) 0.0253(10) -0.0065(8) 0.0002(7) -0.0122(8)
C6 0.0203(9) 0.0270(10) 0.0230(9) -0.0013(8) -0.0019(7) -0.0089(8)
C7 0.0245(10) 0.0400(12) 0.0261(10) -0.0133(9) 0.0034(8) -0.0130(9)
C8 0.0222(9) 0.0309(10) 0.0294(10) -0.0114(8) 0.0022(8) -0.0096(8)
C9 0.0286(11) 0.0363(12) 0.0380(12) -0.0199(10) 0.0065(9) -0.0069(9)
C10 0.0327(11) 0.0285(11) 0.0448(13) -0.0139(10) 0.0030(10) -0.0004(9)
C11 0.0327(11) 0.0244(10) 0.0335(11) -0.0057(9) -0.0013(9) -0.0038(9)
C12 0.0252(9) 0.0223(9) 0.0277(10) -0.0066(8) 0.0005(8) -0.0069(8)
C13 0.0202(9) 0.0224(9) 0.0276(10) -0.0080(8) 0.0002(7) -0.0062(7)
C14 0.0389(13) 0.0562(16) 0.0312(12) -0.0198(11) 0.0093(10) -0.0172(11)
C15 0.0299(11) 0.0442(13) 0.0334(11) -0.0139(10) -0.0007(9) -0.0168(10)
C16 0.0449(13) 0.0234(10) 0.0386(12) -0.0074(9) -0.0018(10) -0.0113(10)
C17 0.0652(19) 0.0310(13) 0.0613(18) -0.0077(12) -0.0234(15) -0.0154(12)
C18 0.084(2) 0.0419(16) 0.079(2) -0.0129(16) -0.0266(19) -0.0292(16)
C19 0.075(2) 0.0307(13) 0.074(2) -0.0188(14) 0.0023(17) -0.0226(14)
C20 0.0573(18) 0.0240(12) 0.075(2) -0.0062(13) -0.0015(15) -0.0087(12)
C21 0.0447(14) 0.0268(12) 0.0630(18) -0.0030(11) -0.0092(13) -0.0087(11)
C22 0.0387(12) 0.0230(10) 0.0353(12) -0.0015(9) 0.0035(9) -0.0080(9)
C23 0.0558(16) 0.0376(13) 0.0423(14) -0.0090(11) 0.0122(12) -0.0133(12)
C24 0.0562(18) 0.0408(15) 0.0583(18) -0.0058(13) 0.0257(15) -0.0089(13)
C25 0.0365(14) 0.0419(15) 0.072(2) 0.0034(14) 0.0122(14) -0.0036(12)
C26 0.0331(13) 0.0507(16) 0.0652(19) -0.0093(14) -0.0027(12) -0.0079(12)
C27 0.0325(12) 0.0407(13) 0.0487(15) -0.0121(11) 0.0013(10) -0.0077(10)
C28 0.0309(10) 0.0212(9) 0.0255(10) -0.0035(8) 0.0033(8) -0.0090(8)
C29 0.0316(11) 0.0294(10) 0.0315(11) -0.0073(9) 0.0051(9) -0.0121(9)
C30 0.0291(11) 0.0409(13) 0.0431(13) -0.0056(11) 0.0019(10) -0.0138(10)
C31 0.0295(11) 0.0353(12) 0.0508(15) -0.0057(11) 0.0131(10) -0.0090(10)
C32 0.0423(13) 0.0306(11) 0.0383(13) -0.0098(10) 0.0168(10) -0.0108(10)
C33 0.0363(11) 0.0272(10) 0.0270(10) -0.0057(8) 0.0062(9) -0.0112(9)
C34 0.0324(11) 0.0250(10) 0.0261(10) -0.0025(8) 0.0034(8) -0.0056(8)
C35 0.0374(12) 0.0349(12) 0.0288(11) -0.0030(9) 0.0005(9) -0.0075(10)
C36 0.0416(14) 0.0474(15) 0.0255(11) -0.0001(11) 0.0020(10) 0.0001(11)
C37 0.0531(16) 0.0301(12) 0.0372(14) 0.0075(10) 0.0138(12) 0.0025(11)
C38 0.0584(17) 0.0260(12) 0.0511(16) -0.0022(11) 0.0166(13) -0.0116(11)
C39 0.0446(13) 0.0273(11) 0.0381(13) -0.0040(10) 0.0054(10) -0.0106(10)
B1 0.0285(11) 0.0220(10) 0.0236(11) -0.0033(8) -0.0004(8) -0.0089(9)
C41 0.298(15) 0.171(11) 0.157(11) -0.105(9) 0.015(11) -0.123(11)
C42 0.302(14) 0.178(10) 0.166(9) -0.080(8) 0.011(10) -0.125(10)
C43 0.296(12) 0.175(9) 0.146(8) -0.065(7) 0.027(9) -0.115(9)
C44 0.249(11) 0.132(7) 0.103(6) -0.052(5) 0.072(7) -0.132(8)
C45 0.238(11) 0.135(7) 0.096(6) -0.063(5) 0.053(6) -0.106(8)
C46 0.224(12) 0.137(9) 0.084(6) -0.069(6) 0.041(7) -0.110(9)
C41B 0.147(9) 0.078(6) 0.135(9) -0.018(6) 0.006(7) -0.065(6)
C42B 0.170(8) 0.091(6) 0.142(8) -0.009(6) 0.007(7) -0.032(6)
C43B 0.167(8) 0.079(6) 0.146(7) 0.029(5) 0.019(6) -0.038(6)
C44B 0.178(9) 0.121(7) 0.138(6) 0.004(6) -0.004(6) -0.038(6)
C45B 0.156(8) 0.060(4) 0.076(4) -0.024(4) -0.018(5) -0.013(4)
C46B 0.189(9) 0.059(5) 0.041(4) -0.002(4) -0.026(5) -0.021(5)
Cl1 0.0532(10) 0.0775(13) 0.0930(14) -0.0190(11) -0.0024(9) -0.0253(9)
Cl2 0.0457(8) 0.0532(8) 0.1069(14) -0.0333(9) 0.0066(8) -0.0197(7)
C40 0.069(5) 0.044(4) 0.088(6) -0.019(4) -0.002(4) 0.012(4)

loop_
_atom_type_symbol
_atom_type_description
_atom_type_scat_dispersion_real
_atom_type_scat_dispersion_imag
_atom_type_scat_source
C C 0.0181 0.0091 'International Tables Vol C Tables 4.2.6.8 and 6.1.1.4'
H H 0.0000 0.0000 'International Tables Vol C Tables 4.2.6.8 and 6.1.1.4'
B B 0.0090 0.0039 'International Tables Vol C Tables 4.2.6.8 and 6.1.1.4'
Cl Cl 0.3639 0.7018 'International Tables Vol C Tables 4.2.6.8 and 6.1.1.4'
F F 0.0727 0.0534 'International Tables Vol C Tables 4.2.6.8 and 6.1.1.4'
O O 0.0492 0.0322 'International Tables Vol C Tables 4.2.6.8 and 6.1.1.4'
P P 0.2955 0.4335 'International Tables Vol C Tables 4.2.6.8 and 6.1.1.4'

loop_
_geom_angle_atom_site_label_1
_geom_angle_atom_site_label_2
_geom_angle_atom_site_label_3
_geom_angle
C16 P1 C1 103.23(11)
C16 P1 C22 102.71(11)
C1 P1 C22 102.79(11)
C6 O1 C13 115.80(16)
C2AA O2 B1 124.90(17)
C2AA O2 H2 109(2)
B1 O2 H2 115(2)
C6 C1 C2 117.5(2)
C6 C1 P1 117.81(16)
C2 C1 P1 124.63(18)
C3 C2 C1 120.3(2)
C3 C2 H2A 119.8
C1 C2 H2A 119.8
O2 C2AA C3BA 107.3(2)
O2 C2AA C2BA 111.62(19)
C3BA C2AA C2BA 112.2(2)
O2 C2AA H2AA 108.5
C3BA C2AA H2AA 108.5
C2BA C2AA H2AA 108.5
C2AA C2BA H2BA 109.5
C2AA C2BA H2BB 109.5
H2BA C2BA H2BB 109.5
C2AA C2BA H2BC 109.5
H2BA C2BA H2BC 109.5
H2BB C2BA H2BC 109.5
C2 C3 C4 120.6(2)
C2 C3 H3 119.7
C4 C3 H3 119.7
C2AA C3BA H3BA 109.5
C2AA C3BA H3BB 109.5
H3BA C3BA H3BB 109.5
C2AA C3BA H3BC 109.5
H3BA C3BA H3BC 109.5
H3BB C3BA H3BC 109.5
C3 C4 C5 121.0(2)
C3 C4 H4 119.5
C5 C4 H4 119.5
C6 C5 C4 117.4(2)
C6 C5 C7 117.90(19)
C4 C5 C7 124.7(2)
O1 C6 C5 120.81(19)
O1 C6 C1 115.93(18)
C5 C6 C1 123.3(2)
C8 C7 C5 106.57(17)
C8 C7 C14 112.69(19)
C5 C7 C14 112.1(2)
C8 C7 C15 108.05(18)
C5 C7 C15 108.57(18)
C14 C7 C15 108.76(19)
C13 C8 C9 117.4(2)
C13 C8 C7 118.63(18)
C9 C8 C7 123.9(2)
C10 C9 C8 120.1(2)
C10 C9 H9 119.9
C8 C9 H9 119.9
C9 C10 C11 120.3(2)
C9 C10 H10 119.9
C11 C10 H10 119.9
C10 C11 C12 122.2(2)
C10 C11 H11 118.9
C12 C11 H11 118.9
C11 C12 C13 114.82(19)
C11 C12 B1 122.53(19)
C13 C12 B1 122.44(18)
C8 C13 O1 119.43(18)
C8 C13 C12 124.95(19)
O1 C13 C12 115.62(17)
C7 C14 H14A 109.5
C7 C14 H14B 109.5
H14A C14 H14B 109.5
C7 C14 H14C 109.5
H14A C14 H14C 109.5
H14B C14 H14C 109.5
C7 C15 H15A 109.5
C7 C15 H15B 109.5
H15A C15 H15B 109.5
C7 C15 H15C 109.5
H15A C15 H15C 109.5
H15B C15 H15C 109.5
C17 C16 C21 118.4(2)
C17 C16 P1 118.43(19)
C21 C16 P1 123.1(2)
C16 C17 C18 121.3(3)
C16 C17 H17 119.3
C18 C17 H17 119.3
C19 C18 C17 119.9(3)
C19 C18 H18 120.1
C17 C18 H18 120.1
C20 C19 C18 119.5(3)
C20 C19 H19 120.2
C18 C19 H19 120.2
C19 C20 C21 120.5(3)
C19 C20 H20 119.8
C21 C20 H20 119.8
C20 C21 C16 120.3(3)
C20 C21 H21 119.8
C16 C21 H21 119.8
C23 C22 C27 118.8(3)
C23 C22 P1 117.8(2)
C27 C22 P1 123.3(2)
C24 C23 C22 120.5(3)
C24 C23 H23 119.8
C22 C23 H23 119.8
C25 C24 C23 120.3(3)
C25 C24 H24 119.9
C23 C24 H24 119.9
C24 C25 C26 119.8(3)
C24 C25 H25 120.1
C26 C25 H25 120.1
C25 C26 C27 120.5(3)
C25 C26 H26 119.7
C27 C26 H26 119.7
C26 C27 C22 120.1(3)
C26 C27 H27 120.0
C22 C27 H27 120.0
C29 C28 C33 113.8(2)
C29 C28 B1 126.44(19)
C33 C28 B1 119.45(19)
F1 C29 C30 115.2(2)
F1 C29 C28 121.3(2)
C30 C29 C28 123.4(2)
F2 C30 C31 119.8(2)
F2 C30 C29 120.3(2)
C31 C30 C29 119.8(2)
F3 C31 C32 120.5(3)
F3 C31 C30 120.1(3)
C32 C31 C30 119.4(2)
F4 C32 C31 120.3(2)
F4 C32 C33 120.4(2)
C31 C32 C33 119.3(2)
F5 C33 C32 116.3(2)
F5 C33 C28 119.5(2)
C32 C33 C28 124.2(2)
C35 C34 C39 113.7(2)
C35 C34 B1 130.1(2)
C39 C34 B1 116.2(2)
F6 C35 C34 121.0(2)
F6 C35 C36 115.0(2)
C34 C35 C36 124.0(3)
F7 C36 C37 119.9(2)
F7 C36 C35 120.5(3)
C37 C36 C35 119.6(3)
F8 C37 C36 120.9(3)
F8 C37 C38 119.5(3)
C36 C37 C38 119.6(2)
F9 C38 C37 120.7(2)
F9 C38 C39 120.3(3)
C37 C38 C39 118.9(3)
F10 C39 C38 116.2(2)
F10 C39 C34 119.6(2)
C38 C39 C34 124.1(3)
O2 B1 C12 106.77(16)
O2 B1 C28 103.59(16)
C12 B1 C28 118.62(18)
O2 B1 C34 110.99(17)
C12 B1 C34 111.38(17)
C28 B1 C34 105.22(17)
C42 C41 H41A 109.5
C42 C41 H41B 109.5
H41A C41 H41B 109.5
C42 C41 H41C 109.5
H41A C41 H41C 109.5
H41B C41 H41C 109.5
C41 C42 C43 105.7(13)
C41 C42 H42A 110.6
C43 C42 H42A 110.6
C41 C42 H42B 110.6
C43 C42 H42B 110.6
H42A C42 H42B 108.7
C44 C43 C42 139.5(16)
C44 C43 H43A 102.2
C42 C43 H43A 102.2
C44 C43 H43B 102.2
C42 C43 H43B 102.2
H43A C43 H43B 104.8
C45 C44 C43 88.1(10)
C45 C44 H44A 114.0
C43 C44 H44A 114.0
C45 C44 H44B 114.0
C43 C44 H44B 114.0
H44A C44 H44B 111.2
C44 C45 C46 114.1(12)
C44 C45 H45A 108.7
C46 C45 H45A 108.7
C44 C45 H45B 108.7
C46 C45 H45B 108.7
H45A C45 H45B 107.6
C45 C46 H46A 109.5
C45 C46 H46B 109.5
H46A C46 H46B 109.5
C45 C46 H46C 109.5
H46A C46 H46C 109.5
H46B C46 H46C 109.5
C42B C41B H41D 109.5
C42B C41B H41E 109.5
H41D C41B H41E 109.5
C42B C41B H41F 109.5
H41D C41B H41F 109.5
H41E C41B H41F 109.5
C43B C42B C41B 134.8(14)
C43B C42B H42C 103.5
C41B C42B H42C 103.5
C43B C42B H42D 103.5
C41B C42B H42D 103.5
H42C C42B H42D 105.3
C42B C43B C44B 138.4(12)
C42B C43B H43C 102.5
C44B C43B H43C 102.5
C42B C43B H43D 102.5
C44B C43B H43D 102.5
H43C C43B H43D 104.9
C43B C44B C45B 116.6(11)
C43B C44B H44C 108.1
C45B C44B H44C 108.1
C43B C44B H44D 108.1
C45B C44B H44D 108.1
H44C C44B H44D 107.3
C44B C45B C46B 84.6(9)
C44B C45B H45C 114.5
C46B C45B H45C 114.5
C44B C45B H45D 114.5
C46B C45B H45D 114.5
H45C C45B H45D 111.7
C45B C46B H46D 109.5
C45B C46B H46E 109.5
H46D C46B H46E 109.5
C45B C46B H46F 109.5
H46D C46B H46F 109.5
H46E C46B H46F 109.5
Cl1 C40 Cl2 115.0(5)
Cl1 C40 H40A 108.5
Cl2 C40 H40A 108.5
Cl1 C40 H40B 108.5
Cl2 C40 H40B 108.5
H40A C40 H40B 107.5

loop_
_geom_bond_atom_site_label_1
_geom_bond_atom_site_label_2
_geom_bond_distance
P1 C16 1.828(2)
P1 C1 1.828(2)
P1 C22 1.831(3)
F1 C29 1.345(3)
F2 C30 1.343(3)
F3 C31 1.343(3)
F4 C32 1.348(3)
F5 C33 1.348(3)
F6 C35 1.343(3)
F7 C36 1.345(3)
F8 C37 1.346(3)
F9 C38 1.343(4)
F10 C39 1.349(3)
O1 C6 1.384(2)
O1 C13 1.399(2)
O2 C2AA 1.496(3)
O2 B1 1.595(3)
O2 H2 0.82(4)
C1 C6 1.396(3)
C1 C2 1.403(3)
C2 C3 1.381(4)
C2 H2A 0.9500
C2AA C3BA 1.507(4)
C2AA C2BA 1.511(4)
C2AA H2AA 1.0000
C2BA H2BA 0.9800
C2BA H2BB 0.9800
C2BA H2BC 0.9800
C3 C4 1.385(4)
C3 H3 0.9500
C3BA H3BA 0.9800
C3BA H3BB 0.9800
C3BA H3BC 0.9800
C4 C5 1.395(3)
C4 H4 0.9500
C5 C6 1.388(3)
C5 C7 1.524(3)
C7 C8 1.523(3)
C7 C14 1.528(3)
C7 C15 1.541(3)
C8 C13 1.388(3)
C8 C9 1.395(3)
C9 C10 1.384(4)
C9 H9 0.9500
C10 C11 1.392(3)
C10 H10 0.9500
C11 C12 1.397(3)
C11 H11 0.9500
C12 C13 1.399(3)
C12 B1 1.617(3)
C14 H14A 0.9800
C14 H14B 0.9800
C14 H14C 0.9800
C15 H15A 0.9800
C15 H15B 0.9800
C15 H15C 0.9800
C16 C17 1.378(4)
C16 C21 1.394(3)
C17 C18 1.386(4)
C17 H17 0.9500
C18 C19 1.379(5)
C18 H18 0.9500
C19 C20 1.379(5)
C19 H19 0.9500
C20 C21 1.388(4)
C20 H20 0.9500
C21 H21 0.9500
C22 C23 1.390(4)
C22 C27 1.392(4)
C23 C24 1.389(5)
C23 H23 0.9500
C24 C25 1.371(6)
C24 H24 0.9500
C25 C26 1.379(5)
C25 H25 0.9500
C26 C27 1.387(4)
C26 H26 0.9500
C27 H27 0.9500
C28 C29 1.392(3)
C28 C33 1.395(3)
C28 B1 1.637(3)
C29 C30 1.387(3)
C30 C31 1.377(4)
C31 C32 1.369(4)
C32 C33 1.383(3)
C34 C35 1.379(3)
C34 C39 1.388(4)
C34 B1 1.648(3)
C35 C36 1.391(3)
C36 C37 1.358(5)
C37 C38 1.374(5)
C38 C39 1.388(4)
C41 C42 1.525(8)
C41 H41A 0.9800
C41 H41B 0.9800
C41 H41C 0.9800
C42 C43 1.541(8)
C42 H42A 0.9900
C42 H42B 0.9900
C43 C44 1.515(8)
C43 H43A 0.9900
C43 H43B 0.9900
C44 C45 1.509(8)
C44 H44A 0.9900
C44 H44B 0.9900
C45 C46 1.552(8)
C45 H45A 0.9900
C45 H45B 0.9900
C46 H46A 0.9800
C46 H46B 0.9800
C46 H46C 0.9800
C41B C42B 1.532(8)
C41B H41D 0.9800
C41B H41E 0.9800
C41B H41F 0.9800
C42B C43B 1.528(8)
C42B H42C 0.9900
C42B H42D 0.9900
C43B C44B 1.532(8)
C43B H43C 0.9900
C43B H43D 0.9900
C44B C45B 1.551(8)
C44B H44C 0.9900
C44B H44D 0.9900
C45B C46B 1.561(8)
C45B H45C 0.9900
C45B H45D 0.9900
C46B H46D 0.9800
C46B H46E 0.9800
C46B H46F 0.9800
Cl1 C40 1.700(11)
Cl2 C40 1.774(8)
C40 H40A 0.9900
C40 H40B 0.9900

loop_
_geom_torsion_atom_site_label_1
_geom_torsion_atom_site_label_2
_geom_torsion_atom_site_label_3
_geom_torsion_atom_site_label_4
_geom_torsion
C16 P1 C1 C6 167.05(17)
C22 P1 C1 C6 -86.38(18)
C16 P1 C1 C2 -9.6(2)
C22 P1 C1 C2 97.0(2)
C6 C1 C2 C3 -0.8(3)
P1 C1 C2 C3 175.81(18)
B1 O2 C2AA C3BA -147.8(2)
B1 O2 C2AA C2BA 88.9(3)
C1 C2 C3 C4 1.1(4)
C2 C3 C4 C5 -0.3(4)
C3 C4 C5 C6 -0.8(3)
C3 C4 C5 C7 176.7(2)
C13 O1 C6 C5 32.6(2)
C13 O1 C6 C1 -147.82(18)
C4 C5 C6 O1 -179.45(18)
C7 C5 C6 O1 2.9(3)
C4 C5 C6 C1 1.0(3)
C7 C5 C6 C1 -176.62(19)
C2 C1 C6 O1 -179.78(18)
P1 C1 C6 O1 3.3(2)
C2 C1 C6 C5 -0.2(3)
P1 C1 C6 C5 -177.10(16)
C6 C5 C7 C8 -37.0(2)
C4 C5 C7 C8 145.5(2)
C6 C5 C7 C14 -160.73(19)
C4 C5 C7 C14 21.8(3)
C6 C5 C7 C15 79.1(2)
C4 C5 C7 C15 -98.3(2)
C5 C7 C8 C13 40.4(2)
C14 C7 C8 C13 163.7(2)
C15 C7 C8 C13 -76.1(2)
C5 C7 C8 C9 -142.9(2)
C14 C7 C8 C9 -19.6(3)
C15 C7 C8 C9 100.6(2)
C13 C8 C9 C10 1.0(3)
C7 C8 C9 C10 -175.8(2)
C8 C9 C10 C11 2.8(4)
C9 C10 C11 C12 -2.5(4)
C10 C11 C12 C13 -1.5(3)
C10 C11 C12 B1 -176.3(2)
C9 C8 C13 O1 173.70(19)
C7 C8 C13 O1 -9.4(3)
C9 C8 C13 C12 -5.4(3)
C7 C8 C13 C12 171.5(2)
C6 O1 C13 C8 -29.1(3)
C6 O1 C13 C12 150.14(18)
C11 C12 C13 C8 5.6(3)
B1 C12 C13 C8 -179.54(19)
C11 C12 C13 O1 -173.56(18)
B1 C12 C13 O1 1.3(3)
C1 P1 C16 C17 -107.5(3)
C22 P1 C16 C17 145.8(3)
C1 P1 C16 C21 72.2(3)
C22 P1 C16 C21 -34.4(3)
C21 C16 C17 C18 -0.8(5)
P1 C16 C17 C18 178.9(3)
C16 C17 C18 C19 0.4(6)
C17 C18 C19 C20 -0.3(6)
C18 C19 C20 C21 0.7(6)
C19 C20 C21 C16 -1.1(5)
C17 C16 C21 C20 1.2(5)
P1 C16 C21 C20 -178.6(3)
C16 P1 C22 C23 -60.7(2)
C1 P1 C22 C23 -167.68(19)
C16 P1 C22 C27 122.9(2)
C1 P1 C22 C27 15.9(2)
C27 C22 C23 C24 -1.0(4)
P1 C22 C23 C24 -177.6(2)
C22 C23 C24 C25 1.3(4)
C23 C24 C25 C26 -0.5(5)
C24 C25 C26 C27 -0.7(5)
C25 C26 C27 C22 0.9(5)
C23 C22 C27 C26 -0.1(4)
P1 C22 C27 C26 176.3(2)
C33 C28 C29 F1 -177.62(19)
B1 C28 C29 F1 -4.2(3)
C33 C28 C29 C30 0.5(3)
B1 C28 C29 C30 173.9(2)
F1 C29 C30 F2 -2.1(3)
C28 C29 C30 F2 179.7(2)
F1 C29 C30 C31 177.9(2)
C28 C29 C30 C31 -0.3(4)
F2 C30 C31 F3 0.3(4)
C29 C30 C31 F3 -179.7(2)
F2 C30 C31 C32 -179.8(2)
C29 C30 C31 C32 0.1(4)
F3 C31 C32 F4 -1.1(4)
C30 C31 C32 F4 179.1(2)
F3 C31 C32 C33 179.6(2)
C30 C31 C32 C33 -0.2(4)
F4 C32 C33 F5 2.5(3)
C31 C32 C33 F5 -178.3(2)
F4 C32 C33 C28 -178.8(2)
C31 C32 C33 C28 0.5(4)
C29 C28 C33 F5 178.12(19)
B1 C28 C33 F5 4.2(3)
C29 C28 C33 C32 -0.6(3)
B1 C28 C33 C32 -174.5(2)
C39 C34 C35 F6 -177.5(2)
B1 C34 C35 F6 0.2(4)
C39 C34 C35 C36 1.7(4)
B1 C34 C35 C36 179.3(2)
F6 C35 C36 F7 -1.4(4)
C34 C35 C36 F7 179.4(2)
F6 C35 C36 C37 178.6(2)
C34 C35 C36 C37 -0.6(4)
F7 C36 C37 F8 0.0(4)
C35 C36 C37 F8 179.9(2)
F7 C36 C37 C38 179.5(2)
C35 C36 C37 C38 -0.5(4)
F8 C37 C38 F9 -0.7(4)
C36 C37 C38 F9 179.8(3)
F8 C37 C38 C39 180.0(2)
C36 C37 C38 C39 0.4(4)
F9 C38 C39 F10 1.5(4)
C37 C38 C39 F10 -179.2(2)
F9 C38 C39 C34 -178.5(2)
C37 C38 C39 C34 0.8(4)
C35 C34 C39 F10 178.3(2)
B1 C34 C39 F10 0.3(3)
C35 C34 C39 C38 -1.8(4)
B1 C34 C39 C38 -179.8(2)
C2AA O2 B1 C12 -53.0(2)
C2AA O2 B1 C28 -179.03(17)
C2AA O2 B1 C34 68.5(2)
C11 C12 B1 O2 109.2(2)
C13 C12 B1 O2 -65.3(2)
C11 C12 B1 C28 -134.5(2)
C13 C12 B1 C28 51.0(3)
C11 C12 B1 C34 -12.2(3)
C13 C12 B1 C34 173.37(19)
C29 C28 B1 O2 133.6(2)
C33 C28 B1 O2 -53.3(2)
C29 C28 B1 C12 15.6(3)
C33 C28 B1 C12 -171.38(19)
C29 C28 B1 C34 -109.8(2)
C33 C28 B1 C34 63.3(2)
C35 C34 B1 O2 2.2(3)
C39 C34 B1 O2 179.82(19)
C35 C34 B1 C12 121.0(3)
C39 C34 B1 C12 -61.4(3)
C35 C34 B1 C28 -109.2(3)
C39 C34 B1 C28 68.4(2)
C41 C42 C43 C44 133(3)
C42 C43 C44 C45 135(3)
C43 C44 C45 C46 88.4(16)
C41B C42B C43B C44B -51(4)
C42B C43B C44B C45B -132(2)
C43B C44B C45B C46B 78.2(15)
